data_2312988
loop_
_publ_author_name
'Peloquin, Andrew J.'
'McMillen, Colin D.'
'Pennington, William T.'

_publ_section_title
;
 Halogen and hydrogen bonding of 3,6-bis(pyridin-2-yl)-1,2,4,5-tetrazine
 and 3,6-bis(pyridin-4-yl)-1,2,4,5-tetrazine.
;
_journal_coeditor_code QF3073
_journal_issue 'Pt 7'
_journal_name_full 'Acta crystallographica. Section C, Structural chemistry'
_journal_page_first 351
_journal_page_last 357
_journal_paper_doi 10.1107/S2053229626005814
_journal_volume 82
_journal_year 2026
_chemical_formula_iupac 'C6 H4 N3, C6 F3 I3'
_chemical_formula_moiety 'C6 H4 N3, C6 F3 I3'
_chemical_formula_sum 'C12 H4 F3 I3 N3'
_chemical_formula_weight 627.894
_chemical_name_common
;
2-bptz:2(1,3,5-TFTIB)
;
_chemical_name_systematic
;
3,6-Bis(pyyridin-2-yl)-1,2,4,5-tetrazine--1,3,5-trifluoro-2,4,6-triiodobenzene
(1/2)
;
_space_group_crystal_system monoclinic
_space_group_IT_number 14
_space_group_name_Hall '-P 2yn'
_space_group_name_H-M_alt 'P 1 21/n 1'
_audit_creation_method
;
Olex2 1.5
(compiled 2025.07.13 svn.rb7424aed for OlexSys, GUI svn.r7314)
;
_cell_angle_alpha 90
_cell_angle_beta 110.116(2)
_cell_angle_gamma 90
_cell_formula_units_Z 4
_cell_length_a 14.7860(11)
_cell_length_b 7.3851(6)
_cell_length_c 15.1642(12)
_cell_measurement_reflns_used 9900
_cell_measurement_temperature 100(2)
_cell_measurement_theta_max 26.42
_cell_measurement_theta_min 2.86
_cell_volume 1554.9(2)
_computing_cell_refinement
;
SAINT (Bruker, 2017)
;
_computing_data_collection
;
APEX3 (Bruker, 2017)
;
_computing_data_reduction
;
SAINT (Bruker, 2017)
;
_computing_molecular_graphics
;
OLEX2 (Dolomanov <i>et al.</i>,  2009)
;
_computing_publication_material
;
OLEX2 (Dolomanov <i>et al.</i>,  2009)
;
_computing_structure_refinement
;
olex2.refine (Bourhis <i>et al.</i>,  2015)
;
_computing_structure_solution
;
SHELXT2018 (Sheldrick, 2015<i>a</i>)
;
_diffrn_ambient_temperature 100.00
_diffrn_measured_fraction_theta_full 0.9961
_diffrn_measured_fraction_theta_max 0.9900
_diffrn_measurement_device_type 'Bruker D8 VENTURE PHOTON 2'
_diffrn_measurement_method '\f and \w scans'
_diffrn_radiation_type MoK\a
_diffrn_radiation_wavelength 0.71073
_diffrn_reflns_av_R_equivalents 0.0449
_diffrn_reflns_av_unetI/netI 0.0230
_diffrn_reflns_limit_h_max 18
_diffrn_reflns_limit_h_min -18
_diffrn_reflns_limit_k_max 9
_diffrn_reflns_limit_k_min -9
_diffrn_reflns_limit_l_max 18
_diffrn_reflns_limit_l_min -18
_diffrn_reflns_number 25974
_diffrn_reflns_theta_full 25.2417
_diffrn_reflns_theta_max 26.45
_diffrn_reflns_theta_min 2.86
_diffrn_source 'Incoatec I\mS'
_diffrn_source_current 1.0
_diffrn_source_power 0.05
_diffrn_source_voltage 50.0
_diffrn_standards_number 0
_exptl_absorpt_coefficient_mu 6.060
_exptl_absorpt_correction_T_max 0.7454
_exptl_absorpt_correction_T_min 0.5931
_exptl_absorpt_correction_type multi-scan
_exptl_absorpt_process_details
;
(SADABS; Bruker, 2017)
;
_exptl_crystal_colour red
_exptl_crystal_density_diffrn 2.682
_exptl_crystal_density_method 'not measured'
_exptl_crystal_description block
_exptl_crystal_F_000 1127.900
_exptl_crystal_size_max 0.341
_exptl_crystal_size_mid 0.236
_exptl_crystal_size_min 0.181
_refine_diff_density_max 0.5534
_refine_diff_density_min -0.7651
_refine_ls_goodness_of_fit_ref 1.0766
_refine_ls_hydrogen_treatment constr
_refine_ls_matrix_type full
_refine_ls_number_constraints 11
_refine_ls_number_parameters 287
_refine_ls_number_reflns 3176
_refine_ls_number_restraints 168
_refine_ls_restrained_S_all 1.0466
_refine_ls_R_factor_all 0.0218
_refine_ls_R_factor_gt 0.0202
_refine_ls_shift/su_max 0.0005
_refine_ls_shift/su_mean 0.0001
_refine_ls_structure_factor_coef Fsqd
_refine_ls_weighting_details 'w=1/[\s^2^(Fo^2^)+(0.0000P)^2^+4.4866P] where P=(Fo^2^+2Fc^2^)/3'
_refine_ls_weighting_scheme calc
_refine_ls_wR_factor_gt 0.0410
_refine_ls_wR_factor_ref 0.0417
_reflns_number_gt 3054
_reflns_number_total 3176
_reflns_threshold_expression I>=2u(I)
_cod_data_source_file qf3073sup1.cif
_cod_data_source_block 5
_cod_database_code 2312988

loop_
_space_group_symop_id
_space_group_symop_operation_xyz
1 x,y,z
2 -x+1/2,y+1/2,-z+1/2
3 -x,-y,-z
4 x-1/2,-y-1/2,z-1/2

loop_
_atom_site_type_symbol
_atom_site_label
_atom_site_fract_x
_atom_site_fract_y
_atom_site_fract_z
_atom_site_U_iso_or_equiv
_atom_site_adp_type
_atom_site_occupancy
_atom_site_disorder_group
N N1 0.44772(18) 0.4224(3) 0.54867(18) 0.0159(5) Uani 1.000000 .
N N2 0.40334(18) 0.4741(4) 0.46044(18) 0.0163(5) Uani 1.000000 .
N N3 0.46268(18) 0.6380(4) 0.26442(18) 0.0167(5) Uani 1.000000 .
C C1 0.4571(2) 0.5490(4) 0.4149(2) 0.0132(6) Uani 1.000000 .
C C2 0.4066(2) 0.6086(4) 0.3166(2) 0.0144(6) Uani 1.000000 .
C C3 0.3069(2) 0.6327(4) 0.2827(2) 0.0190(7) Uani 1.000000 .
H H3 0.2699(2) 0.6110(4) 0.3220(2) 0.0228(8) Uiso 1.000000 .
C C4 0.2629(2) 0.6891(5) 0.1904(2) 0.0218(7) Uani 1.000000 .
H H4 0.1951(2) 0.7053(5) 0.1649(2) 0.0261(8) Uiso 1.000000 .
C C5 0.3206(2) 0.7212(5) 0.1361(2) 0.0224(7) Uani 1.000000 .
H H5 0.2930(2) 0.7617(5) 0.0730(2) 0.0269(8) Uiso 1.000000 .
C C6 0.4183(2) 0.6931(5) 0.1758(2) 0.0210(7) Uani 1.000000 .
H H6 0.4568(2) 0.7141(5) 0.1379(2) 0.0252(8) Uiso 1.000000 .
I I1A 0.67483(10) 0.60574(12) 0.30542(14) 0.01576(19) Uani 0.846(8) 1
I I2A 0.92882(16) 0.5655(3) 0.06993(17) 0.0205(2) Uani 0.846(8) 1
I I3A 1.10085(11) 0.76868(19) 0.47978(11) 0.0254(2) Uani 0.846(8) 1
F F1A 0.7501(4) 0.5437(12) 0.1357(4) 0.0163(9) Uani 0.846(8) 1
F F2A 1.0795(5) 0.6767(13) 0.2689(4) 0.0234(10) Uani 0.846(8) 1
F F3A 0.8818(3) 0.7091(10) 0.4534(4) 0.0218(9) Uani 0.846(8) 1
C C7A 0.8112(4) 0.6235(12) 0.2946(4) 0.0113(10) Uani 0.846(8) 1
C C8A 0.8266(6) 0.591(2) 0.2108(5) 0.0122(7) Uani 0.846(8) 1
C C9A 0.9156(5) 0.609(2) 0.2002(5) 0.0123(8) Uani 0.846(8) 1
C C10A 0.9930(6) 0.658(4) 0.2779(7) 0.0146(9) Uani 0.846(8) 1
C C11A 0.9840(5) 0.6874(17) 0.3650(4) 0.0148(13) Uani 0.846(8) 1
C C12A 0.8929(5) 0.6681(13) 0.3708(5) 0.0137(12) Uani 0.846(8) 1
I I1B 0.6904(5) 0.5999(7) 0.3309(6) 0.0172(7) Uani 0.154(8) 2
I I2B 0.9076(9) 0.5567(19) 0.0592(9) 0.0222(14) Uani 0.154(8) 2
I I3B 1.1183(6) 0.7493(12) 0.4652(6) 0.0270(11) Uani 0.154(8) 2
F F1B 0.741(3) 0.550(7) 0.148(3) 0.0163(9) Uani 0.154(8) 2
F F2B 1.072(3) 0.664(8) 0.249(3) 0.0232(15) Uani 0.154(8) 2
F F3B 0.905(2) 0.699(6) 0.462(2) 0.0218(15) Uani 0.154(8) 2
C C7B 0.823(2) 0.612(7) 0.310(2) 0.0113(11) Uani 0.154(8) 2
C C8B 0.823(3) 0.590(12) 0.219(3) 0.0122(7) Uani 0.154(8) 2
C C9B 0.904(3) 0.606(14) 0.194(3) 0.0123(9) Uani 0.154(8) 2
C C10B 0.988(3) 0.65(2) 0.266(4) 0.0146(10) Uani 0.154(8) 2
C C11B 0.990(3) 0.703(11) 0.354(2) 0.0148(14) Uani 0.154(8) 2
C C12B 0.904(3) 0.693(10) 0.370(3) 0.0137(13) Uani 0.154(8) 2

loop_
_atom_site_aniso_label
_atom_site_aniso_U_11
_atom_site_aniso_U_22
_atom_site_aniso_U_33
_atom_site_aniso_U_12
_atom_site_aniso_U_13
_atom_site_aniso_U_23
N1 0.0149(13) 0.0184(13) 0.0141(12) -0.0020(10) 0.0047(10) 0.0011(10)
N2 0.0150(12) 0.0193(13) 0.0147(12) -0.0004(10) 0.0053(10) 0.0027(10)
N3 0.0142(13) 0.0219(14) 0.0144(13) -0.0006(10) 0.0052(10) -0.0011(11)
C1 0.0124(14) 0.0132(14) 0.0153(14) 0.0005(11) 0.0064(12) -0.0010(12)
C2 0.0146(14) 0.0139(14) 0.0148(14) 0.0014(11) 0.0053(12) 0.0002(12)
C3 0.0167(15) 0.0239(17) 0.0191(16) 0.0015(13) 0.0097(13) 0.0033(13)
C4 0.0135(15) 0.0280(18) 0.0223(16) 0.0039(13) 0.0041(13) 0.0069(14)
C5 0.0245(17) 0.0297(18) 0.0131(15) 0.0024(14) 0.0066(13) 0.0033(13)
C6 0.0208(16) 0.0308(18) 0.0138(15) 0.0001(14) 0.0090(13) 0.0019(13)
I1A 0.0142(3) 0.01262(16) 0.0249(5) -0.00164(16) 0.0124(3) -0.0017(2)
I2A 0.0324(7) 0.0188(4) 0.0169(5) -0.0011(4) 0.0168(5) -0.0016(3)
I3A 0.0201(4) 0.0271(3) 0.0196(4) -0.0056(2) -0.0051(2) -0.0007(2)
F1A 0.0141(16) 0.0198(12) 0.011(2) 0.0005(13) 0.0000(11) -0.0009(16)
F2A 0.0112(15) 0.0309(19) 0.031(3) -0.0017(12) 0.011(2) 0.000(2)
F3A 0.029(3) 0.0279(15) 0.0105(14) -0.003(2) 0.0094(18) -0.0042(11)
C7A 0.0120(18) 0.0108(18) 0.013(2) 0.0017(15) 0.0064(15) 0.0008(18)
C8A 0.0125(15) 0.0104(13) 0.0118(18) 0.0017(11) 0.0017(10) 0.0015(15)
C9A 0.013(2) 0.0128(15) 0.0123(16) 0.003(2) 0.0063(15) 0.0027(15)
C10A 0.0099(17) 0.016(3) 0.019(3) 0.0008(18) 0.006(2) 0.002(4)
C11A 0.0158(18) 0.015(3) 0.011(2) -0.0030(15) 0.0012(14) 0.003(2)
C12A 0.023(2) 0.011(4) 0.0102(14) -0.0050(17) 0.0098(16) -0.0015(16)
I1B 0.0163(13) 0.0149(9) 0.0260(16) -0.0013(7) 0.0143(10) -0.0017(10)
I2B 0.034(4) 0.0226(14) 0.014(2) -0.008(2) 0.013(2) -0.0029(13)
I3B 0.022(2) 0.0315(19) 0.0202(18) -0.0091(14) -0.0019(12) -0.0018(13)
F1B 0.0141(16) 0.0198(12) 0.011(2) 0.0005(13) 0.0000(11) -0.0009(16)
F2B 0.011(2) 0.031(3) 0.031(4) -0.0018(15) 0.011(2) 0.000(3)
F3B 0.029(4) 0.028(2) 0.011(2) -0.003(2) 0.009(2) -0.0043(14)
C7B 0.012(2) 0.011(2) 0.013(2) 0.0017(16) 0.0065(16) 0.0008(19)
C8B 0.0125(15) 0.0104(13) 0.0118(18) 0.0017(11) 0.0017(10) 0.0015(15)
C9B 0.013(2) 0.0128(17) 0.0122(18) 0.003(2) 0.0063(15) 0.0027(16)
C10B 0.0101(19) 0.016(3) 0.019(3) 0.0009(19) 0.007(2) 0.002(4)
C11B 0.016(2) 0.015(3) 0.011(2) -0.0031(15) 0.0012(15) 0.003(2)
C12B 0.023(3) 0.011(4) 0.0102(16) -0.0050(18) 0.0098(16) -0.0016(16)

loop_
_atom_type_symbol
_atom_type_scat_Cromer_Mann_a1
_atom_type_scat_Cromer_Mann_a2
_atom_type_scat_Cromer_Mann_a3
_atom_type_scat_Cromer_Mann_a4
_atom_type_scat_Cromer_Mann_b1
_atom_type_scat_Cromer_Mann_b2
_atom_type_scat_Cromer_Mann_b3
_atom_type_scat_Cromer_Mann_b4
_atom_type_scat_Cromer_Mann_c
_atom_type_scat_dispersion_source
_atom_type_scat_dispersion_real
_atom_type_scat_dispersion_imag
_atom_type_scat_source
C 2.31000 1.02000 1.58860 0.86500 20.84390 10.20750 0.56870 51.65120 0.21560 'Brennan, Cowan, Rev. Sci. Instrum., 1992, 63, 850' 0.00313 0.00162 'International Tables Volume C Table 6.1.1.4 (pp. 500-502)'
F 3.53920 2.64120 1.51700 1.02430 10.28250 4.29440 0.26150 26.14760 0.27760 'Brennan, Cowan, Rev. Sci. Instrum., 1992, 63, 850' 0.01756 0.01033 'International Tables Volume C Table 6.1.1.4 (pp. 500-502)'
H 0.49300 0.32291 0.14019 0.04081 10.51090 26.12570 3.14236 57.79970 0.00304 'Brennan, Cowan, Rev. Sci. Instrum., 1992, 63, 850' 0.00000 0.00000 'International Tables Volume C Table 6.1.1.4 (pp. 500-502)'
I 20.14720 18.99490 7.51380 2.27350 4.34700 0.38140 27.76600 66.87760 4.07120 'Brennan, Cowan, Rev. Sci. Instrum., 1992, 63, 850' -0.43777 1.82087 'International Tables Volume C Table 6.1.1.4 (pp. 500-502)'
N 12.21260 3.13220 2.01250 1.16630 0.00570 9.89330 28.99750 0.58260 -11.52900 'Brennan, Cowan, Rev. Sci. Instrum., 1992, 63, 850' 0.00612 0.00332 'International Tables Volume C Table 6.1.1.4 (pp. 500-502)'

loop_
_geom_angle_atom_site_label_1
_geom_angle_atom_site_label_2
_geom_angle_atom_site_label_3
_geom_angle_site_symmetry_1
_geom_angle_site_symmetry_3
_geom_angle
_geom_angle_publ_flag
C1 N1 N2 3_666 . 117.1(2) ?
C1 N2 N1 . . 117.6(3) ?
C6 N3 C2 . . 116.8(3) ?
N2 C1 N1 . 3_666 125.3(3) ?
C2 C1 N1 . 3_666 117.5(3) ?
C2 C1 N2 . . 117.2(3) ?
C1 C2 N3 . . 116.0(3) ?
C3 C2 N3 . . 123.4(3) ?
C3 C2 C1 . . 120.7(3) ?
H3 C3 C2 . . 120.71(18) ?
C4 C3 C2 . . 118.6(3) ?
C4 C3 H3 . . 120.71(19) ?
H4 C4 C3 . . 120.77(19) ?
C5 C4 C3 . . 118.5(3) ?
C5 C4 H4 . . 120.77(19) ?
H5 C5 C4 . . 120.70(19) ?
C6 C5 C4 . . 118.6(3) ?
C6 C5 H5 . . 120.70(19) ?
C5 C6 N3 . . 124.2(3) ?
H6 C6 N3 . . 117.88(18) ?
H6 C6 C5 . . 117.88(19) ?
C8A C7A I1A . . 122.0(4) ?
C12A C7A I1A . . 122.4(4) ?
C12A C7A C8A . . 115.6(5) ?
C7A C8A F1A . . 117.7(5) ?
C9A C8A F1A . . 118.8(5) ?
C9A C8A C7A . . 123.4(6) ?
C8A C9A I2A . . 119.9(4) ?
C10A C9A I2A . . 122.1(5) ?
C10A C9A C8A . . 118.0(6) ?
C9A C10A F2A . . 118.8(6) ?
C11A C10A F2A . . 119.2(5) ?
C11A C10A C9A . . 122.0(6) ?
C10A C11A I3A . . 121.2(4) ?
C12A C11A I3A . . 121.5(4) ?
C12A C11A C10A . . 117.2(6) ?
C7A C12A F3A . . 118.3(6) ?
C11A C12A F3A . . 117.7(5) ?
C11A C12A C7A . . 123.8(5) ?
C8B C7B I1B . . 117(2) ?
C12B C7B I1B . . 124(3) ?
C12B C7B C8B . . 115(3) ?
C7B C8B F1B . . 121(3) ?
C9B C8B F1B . . 115(3) ?
C9B C8B C7B . . 123(3) ?
C8B C9B I2B . . 124(2) ?
C10B C9B I2B . . 120(2) ?
C10B C9B C8B . . 116(3) ?
C9B C10B F2B . . 120(3) ?
C11B C10B F2B . . 116(3) ?
C11B C10B C9B . . 123(3) ?
C10B C11B I3B . . 123(3) ?
C12B C11B I3B . . 120(2) ?
C12B C11B C10B . . 117(3) ?
C7B C12B F3B . . 113(3) ?
C11B C12B F3B . . 120(3) ?
C11B C12B C7B . . 123(3) ?

loop_
_geom_bond_atom_site_label_1
_geom_bond_atom_site_label_2
_geom_bond_site_symmetry_2
_geom_bond_distance
_geom_bond_publ_flag
N1 N2 . 1.327(4) ?
N1 C1 3_666 1.340(4) ?
N2 C1 . 1.340(4) ?
N3 C2 . 1.346(4) ?
N3 C6 . 1.340(4) ?
C1 C2 . 1.486(4) ?
C2 C3 . 1.395(4) ?
C3 H3 . 0.9500 ?
C3 C4 . 1.390(4) ?
C4 H4 . 0.9500 ?
C4 C5 . 1.395(5) ?
C5 H5 . 0.9500 ?
C5 C6 . 1.377(5) ?
C6 H6 . 0.9500 ?
I1A C7A . 2.083(5) ?
I2A C9A . 2.076(6) ?
I3A C11A . 2.075(6) ?
F1A C8A . 1.345(7) ?
F2A C10A . 1.338(7) ?
F3A C12A . 1.353(7) ?
C7A C8A . 1.387(7) ?
C7A C12A . 1.394(7) ?
C8A C9A . 1.386(7) ?
C9A C10A . 1.379(7) ?
C10A C11A . 1.389(7) ?
C11A C12A . 1.387(7) ?
I1B C7B . 2.10(3) ?
I2B C9B . 2.09(3) ?
I3B C11B . 2.09(3) ?
F1B C8B . 1.34(3) ?
F2B C10B . 1.35(3) ?
F3B C12B . 1.38(3) ?
C7B C8B . 1.38(3) ?
C7B C12B . 1.37(3) ?
C8B C9B . 1.39(3) ?
C9B C10B . 1.38(3) ?
C10B C11B . 1.38(3) ?
C11B C12B . 1.38(3) ?

loop_
_geom_hbond_atom_site_label_D
_geom_hbond_atom_site_label_H
_geom_hbond_atom_site_label_A
_geom_hbond_site_symmetry_A
_geom_hbond_distance_DH
_geom_hbond_distance_HA
_geom_hbond_distance_DA
_geom_hbond_angle_DHA
C5 H5 F3A 4_575 0.9500 2.588(6) 3.238(6) 125.90(13)

loop_
_geom_torsion_atom_site_label_1
_geom_torsion_atom_site_label_2
_geom_torsion_atom_site_label_3
_geom_torsion_atom_site_label_4
_geom_torsion_site_symmetry_1
_geom_torsion_site_symmetry_2
_geom_torsion_site_symmetry_3
_geom_torsion_site_symmetry_4
_geom_torsion
_geom_torsion_publ_flag
N1 N2 C1 N1 . . . 3_666 -0.5(3) ?
N1 N2 C1 C2 . . . . -179.2(3) ?
N1 C1 C2 N3 3_666 . . . 18.2(3) ?
N1 C1 C2 C3 3_666 . . . -161.3(3) ?
N2 N1 C1 N2 . . 3_666 3_666 -0.5(3) ?
N2 N1 C1 C2 . . 3_666 3_666 -179.2(3) ?
N2 C1 N1 N2 . . 3_666 3_666 0.5(3) ?
N2 C1 C2 N3 . . . . -163.0(3) ?
N2 C1 C2 C3 . . . . 17.5(3) ?
N3 C2 C3 C4 . . . . 0.3(4) ?
N3 C6 C5 C4 . . . . -0.7(4) ?
C1 N1 N2 C1 3_666 . . . 0.5(2) ?
C1 C2 N3 C6 . . . . -179.5(3) ?
C1 C2 C3 C4 . . . . 179.8(3) ?
C2 N3 C6 C5 . . . . 0.2(3) ?
C2 C1 N1 N2 . . 3_666 3_666 179.2(3) ?
C2 C3 C4 C5 . . . . -0.8(4) ?
C3 C2 N3 C6 . . . . 0.0(4) ?
C3 C4 C5 C6 . . . . 1.0(4) ?
I1A C7A C8A F1A . . . . -1.1(8) ?
I1A C7A C8A C9A . . . . 177.1(11) ?
I1A C7A C12A F3A . . . . -3.0(8) ?
I1A C7A C12A C11A . . . . -177.6(8) ?
I2A C9A C8A F1A . . . . 0.4(15) ?
I2A C9A C8A C7A . . . . -177.8(9) ?
I2A C9A C10A F2A . . . . -0.7(15) ?
I2A C9A C10A C11A . . . . -179.9(16) ?
I3A C11A C10A F2A . . . . 2.6(11) ?
I3A C11A C10A C9A . . . . -178.2(17) ?
I3A C11A C12A F3A . . . . 1.8(11) ?
I3A C11A C12A C7A . . . . 176.4(7) ?
F1A C8A C7A C12A . . . . 178.7(11) ?
F1A C8A C9A C10A . . . . 179.7(18) ?
F2A C10A C9A C8A . . . . 180.0(19) ?
F2A C10A C11A C12A . . . . 179.6(17) ?
F3A C12A C7A C8A . . . . 177.2(10) ?
F3A C12A C11A C10A . . . . -175.2(16) ?
C7A C8A C9A C10A . . . . 2(2) ?
C7A C12A C11A C10A . . . . -0.6(17) ?
C8A C7A C12A C11A . . . . 2.7(12) ?
C8A C9A C10A C11A . . . . 0.8(19) ?
C9A C8A C7A C12A . . . . -3.1(18) ?
C9A C10A C11A C12A . . . . -1(3) ?
I1B C7B C8B F1B . . . . -5(5) ?
I1B C7B C8B C9B . . . . 176(6) ?
I1B C7B C12B F3B . . . . 25(5) ?
I1B C7B C12B C11B . . . . -178(6) ?
I2B C9B C8B F1B . . . . -4(9) ?
I2B C9B C8B C7B . . . . 176(6) ?
I2B C9B C10B F2B . . . . 0(9) ?
I2B C9B C10B C11B . . . . 173(9) ?
I3B C11B C10B F2B . . . . -12(7) ?
I3B C11B C10B C9B . . . . 175(10) ?
I3B C11B C12B F3B . . . . -5(7) ?
I3B C11B C12B C7B . . . . -160(5) ?
F1B C8B C7B C12B . . . . -165(7) ?
F1B C8B C9B C10B . . . . 179(10) ?
F2B C10B C9B C8B . . . . 178(12) ?
F2B C10B C11B C12B . . . . 179(10) ?
F3B C12B C7B C8B . . . . -175(6) ?
F3B C12B C11B C10B . . . . 164(10) ?
C7B C8B C9B C10B . . . . -2(12) ?
C7B C12B C11B C10B . . . . 9(11) ?
C8B C7B C12B C11B . . . . -19(7) ?
C8B C9B C10B C11B . . . . -9(11) ?
C9B C8B C7B C12B . . . . 15(10) ?
C9B C10B C11B C12B . . . . 6(18) ?

loop_
_restr_equal_distance_atom_site_label_1
_restr_equal_distance_atom_site_label_2
_restr_equal_distance_site_symmetry_2
I1A C7A 1
I1A C8A 1
I1A C12A 1
I2A C8A 1
I2A C9A 1
I2A C10A 1
I3A C10A 1
I3A C11A 1
I3A C12A 1
F1A C7A 1
F1A C8A 1
F1A C9A 1
F2A C9A 1
F2A C10A 1
F2A C11A 1
F3A C7A 1
F3A C11A 1
F3A C12A 1
C7A C8A 1
C7A C9A 1
C7A C11A 1
C8A C9A 1
C8A C10A 1
C9A C10A 1
C9A C11A 1
C10A C11A 1
C12A C7A 1
C12A C8A 1
C12A C10A 1
C12A C11A 1
I1B C7B 1
I1B C8B 1
I1B C12B 1
I2B C8B 1
I2B C9B 1
I2B C10B 1
I3B C10B 1
I3B C11B 1
I3B C12B 1
F1B C7B 1
F1B C8B 1
F1B C9B 1
F2B C9B 1
F2B C10B 1
F2B C11B 1
F3B C7B 1
F3B C11B 1
F3B C12B 1
C7B C8B 1
C7B C9B 1
C7B C11B 1
C8B C9B 1
C8B C10B 1
C9B C10B 1
C9B C11B 1
C10B C11B 1
C12B C7B 1
C12B C8B 1
C12B C10B 1
C12B C11B 1

loop_
_restr_equal_distance_class_class_id
_restr_equal_distance_class_target_weight_param
1 0.0200
2 0.0200
3 0.0200
4 0.0200
5 0.0200
6 0.0200
7 0.0200
8 0.0200
9 0.0200
10 0.0200
11 0.0200
12 0.0200
13 0.0400
14 0.0400
15 0.0400
16 0.0400
17 0.0400
18 0.0400
19 0.0400
20 0.0400
21 0.0400
22 0.0400
23 0.0400
24 0.0400
25 0.0400
26 0.0400
27 0.0400
28 0.0400
29 0.0400
30 0.0400

_cod_database_fobs_code 2312988
